data_7020914
loop_
_publ_author_name
'Hope, Jennifer M.'
'Wilson, Justin J.'
'Lippard, Stephen J.'

_publ_section_title
;
 Photoluminescent DNA binding and cytotoxic activity of a platinum(ii)
 complex bearing a tetradentate \b-diketiminate ligand.
;
_journal_issue 9
_journal_name_full 'Dalton transactions (Cambridge, England : 2003)'
_journal_page_first 3176
_journal_page_last 3180
_journal_paper_doi 10.1039/c2dt32462h
_journal_volume 42
_journal_year 2013
_chemical_formula_moiety 'C21 H15 N4 Pt, Cl'
_chemical_formula_sum 'C21 H15 Cl N4 Pt'
_chemical_formula_weight 553.91
_space_group_crystal_system monoclinic
_space_group_IT_number 15
_space_group_name_Hall '-C 2yc'
_space_group_name_H-M_alt 'C 1 2/c 1'
_symmetry_space_group_name_Hall '-C 2yc'
_symmetry_space_group_name_H-M 'C 1 2/c 1'
_atom_sites_solution_primary iterative
_audit_creation_date 2012-10-12
_audit_creation_method
;
Olex2 1.2
(compiled 2012.05.09 svn.r2324, GUI svn.r4230)
;
_cell_angle_alpha 90
_cell_angle_beta 116.790(2)
_cell_angle_gamma 90
_cell_formula_units_Z 8
_cell_length_a 28.326(4)
_cell_length_b 6.7809(9)
_cell_length_c 25.610(4)
_cell_measurement_reflns_used 760
_cell_measurement_temperature 100
_cell_measurement_theta_max 25.99
_cell_measurement_theta_min 2.89
_cell_volume 4391.1(11)
_computing_molecular_graphics
;
O. V. Dolomanov, L. J. Bourhis, R. J. Gildea, J. A. K. Howard and H. Puschmann,
OLEX2: a complete structure solution, refinement and analysis program.
J. Appl. Cryst. (2009). 42, 339-341.
;
_computing_publication_material
;
O. V. Dolomanov, L. J. Bourhis, R. J. Gildea, J. A. K. Howard and H. Puschmann,
OLEX2: a complete structure solution, refinement and analysis program.
J. Appl. Cryst. (2009). 42, 339-341.
;
_computing_structure_refinement
;
olex2.refine (L.J. Bourhis, O.V. Dolomanov, R.J. Gildea, J.A.K. Howard,
H. Puschmann, in preparation, 2011)
;
_computing_structure_solution
;
olex2.solve (L.J. Bourhis, O.V. Dolomanov, R.J. Gildea, J.A.K. Howard,
H. Puschmann, in preparation, 2011)
;
_diffrn_ambient_temperature 100
_diffrn_measured_fraction_theta_full 0.997077
_diffrn_measured_fraction_theta_max 0.997077
_diffrn_measurement_device_type 'CCD area detector'
_diffrn_measurement_method 'phi and omega scans'
_diffrn_radiation_monochromator graphite
_diffrn_radiation_type MoK\a
_diffrn_radiation_wavelength 0.71073
_diffrn_reflns_av_R_equivalents 0.0642
_diffrn_reflns_av_unetI/netI 0.0360
_diffrn_reflns_limit_h_max 33
_diffrn_reflns_limit_h_min -37
_diffrn_reflns_limit_k_max 9
_diffrn_reflns_limit_k_min 0
_diffrn_reflns_limit_l_max 34
_diffrn_reflns_limit_l_min 0
_diffrn_reflns_number 68863
_diffrn_reflns_theta_full 28.345266
_diffrn_reflns_theta_max 28.35
_diffrn_reflns_theta_min 1.45
_exptl_absorpt_coefficient_mu 6.522
_exptl_absorpt_correction_T_max 0.431122
_exptl_absorpt_correction_T_min 0.267365
_exptl_absorpt_correction_type multi-scan
_exptl_absorpt_process_details 'twinabs 2008/4'
_exptl_crystal_colour 'dark red'
_exptl_crystal_colour_modifier dark
_exptl_crystal_colour_primary red
_exptl_crystal_density_diffrn 1.6756
_exptl_crystal_description needle
_exptl_crystal_F_000 2101.3845
_exptl_crystal_recrystallization_method 'Vapor diffusion of diethyl ether into a DMF solution'
_exptl_crystal_size_max 0.25
_exptl_crystal_size_mid 0.08
_exptl_crystal_size_min 0.04
_refine_diff_density_max 3.967277
_refine_diff_density_min -5.383622
_refine_diff_density_rms 0.315313
_refine_ls_d_res_high 0.748478
_refine_ls_d_res_low 12.642986
_refine_ls_goodness_of_fit_ref 1.015564
_refine_ls_hydrogen_treatment constr
_refine_ls_matrix_type full
_refine_ls_number_constraints 30
_refine_ls_number_parameters 243
_refine_ls_number_reflns 5457
_refine_ls_number_restraints 0
_refine_ls_restrained_S_all 1.015564
_refine_ls_R_factor_all 0.052952
_refine_ls_R_factor_gt 0.043895
_refine_ls_shift/su_max 0.0000
_refine_ls_shift/su_mean 0.0000
_refine_ls_structure_factor_coef Fsqd
_refine_ls_weighting_details 'w=1/[\s^2^(Fo^2^)+(0.0794P)^2^+71.1140P] where P=(Fo^2^+2Fc^2^)/3'
_refine_ls_weighting_scheme calc
_refine_ls_wR_factor_ref 0.127743
_reflns_Friedel_coverage 0.0
_reflns_limit_h_max 33
_reflns_limit_h_min -37
_reflns_limit_k_max 9
_reflns_limit_k_min 0
_reflns_limit_l_max 34
_reflns_limit_l_min 0
_reflns_number_gt 4542
_reflns_number_total 5457
_reflns_threshold_expression I>=2u(I)
_cod_data_source_file c2dt32462h.txt
_cod_data_source_block "'[Pt(BDIQQ)]Cl'"
_cod_original_cell_volume 4391.2(11)
_cod_database_code 7020914
_smtbx_masks_special_details
;
Each void is postulated to contain 3.2
molecules of diethyl ether, totaling to
134 e per void. The non-H atomic volume,
based on this assignment, is reasonable
at 19 e per atom.
;

loop_
_space_group_symop_id
_space_group_symop_operation_xyz
1 x,y,z
2 -x,y,-z+1/2
3 -x,-y,-z
4 x,-y,z-1/2
5 x+1/2,y+1/2,z
6 -x+1/2,y+1/2,-z+1/2
7 -x+1/2,-y+1/2,-z
8 x+1/2,-y+1/2,z-1/2

loop_
_atom_site_label
_atom_site_type_symbol
_atom_site_fract_x
_atom_site_fract_y
_atom_site_fract_z
_atom_site_U_iso_or_equiv
_atom_site_adp_type
_atom_site_occupancy
_atom_site_refinement_flags_posn
Pt1 Pt 0.725859(9) 0.28755(4) 0.736811(10) 0.01488(10) Uani 1.000000 .
N2 N 0.7593(2) 0.2874(8) 0.8238(2) 0.0148(10) Uani 1.000000 .
N1 N 0.8038(2) 0.2763(8) 0.7539(3) 0.0164(11) Uani 1.000000 .
N3 N 0.6521(2) 0.2800(8) 0.7280(2) 0.0151(10) Uani 1.000000 .
N4 N 0.6851(2) 0.3103(7) 0.6480(2) 0.0143(10) Uani 1.000000 .
C9 C 0.8375(3) 0.2962(9) 0.8118(3) 0.0160(12) Uani 1.000000 .
C13 C 0.6117(3) 0.2895(10) 0.6698(3) 0.0174(12) Uani 1.000000 .
C14 C 0.5581(3) 0.2882(10) 0.6515(3) 0.0225(14) Uani 1.000000 .
H14 H 0.5450(3) 0.2780(10) 0.6796(3) 0.0270(17) Uiso 1.000000 R
C7 C 0.8466(3) 0.3276(10) 0.9106(3) 0.0188(13) Uani 1.000000 .
H7 H 0.8313(3) 0.3377(10) 0.9368(3) 0.0226(15) Uiso 1.000000 R
C4 C 0.8933(3) 0.2978(9) 0.8347(3) 0.0173(12) Uani 1.000000 .
C15 C 0.5226(3) 0.3019(9) 0.5920(3) 0.0200(13) Uani 1.000000 .
H15 H 0.4856(3) 0.3022(9) 0.5804(3) 0.0240(16) Uiso 1.000000 R
C11 C 0.6777(3) 0.2544(10) 0.8322(3) 0.0199(13) Uani 1.000000 .
H11 H 0.6641(3) 0.2395(10) 0.8598(3) 0.0239(16) Uiso 1.000000 R
C8 C 0.8143(3) 0.3042(9) 0.8506(3) 0.0159(12) Uani 1.000000 .
C17 C 0.5953(2) 0.3202(9) 0.5673(3) 0.0164(12) Uani 1.000000 .
C5 C 0.9255(3) 0.3191(8) 0.8960(3) 0.0172(13) Uani 1.000000 .
H5 H 0.9630(3) 0.3213(8) 0.9115(3) 0.0206(15) Uiso 1.000000 R
C21 C 0.7028(2) 0.3386(10) 0.6080(3) 0.0169(12) Uani 1.000000 .
H21 H 0.7398(2) 0.3497(10) 0.6213(3) 0.0203(14) Uiso 1.000000 R
C10 C 0.7316(3) 0.2702(10) 0.8546(3) 0.0179(12) Uani 1.000000 .
H10 H 0.7513(3) 0.2688(10) 0.8960(3) 0.0215(15) Uiso 1.000000 R
C12 C 0.6407(3) 0.2580(9) 0.7733(3) 0.0169(12) Uani 1.000000 .
H12 H 0.6046(3) 0.2437(9) 0.7646(3) 0.0203(15) Uiso 1.000000 R
C6 C 0.9022(3) 0.3361(11) 0.9321(3) 0.0221(14) Uani 1.000000 .
H6 H 0.9239(3) 0.3542(11) 0.9728(3) 0.0265(16) Uiso 1.000000 R
C3 C 0.9143(3) 0.2765(10) 0.7935(3) 0.0195(13) Uani 1.000000 .
H3 H 0.9513(3) 0.2810(10) 0.8059(3) 0.0234(16) Uiso 1.000000 R
C20 C 0.6697(3) 0.3528(11) 0.5474(3) 0.0224(13) Uani 1.000000 .
H20 H 0.6844(3) 0.3711(11) 0.5210(3) 0.0269(16) Uiso 1.000000 R
C1 C 0.8263(3) 0.2499(9) 0.7178(3) 0.0187(13) Uani 1.000000 .
H1 H 0.8037(3) 0.2304(9) 0.6774(3) 0.0225(15) Uiso 1.000000 R
C2 C 0.8797(3) 0.2495(11) 0.7360(3) 0.0233(14) Uani 1.000000 .
H2 H 0.8929(3) 0.2302(11) 0.7082(3) 0.0280(17) Uiso 1.000000 R
C19 C 0.6160(3) 0.3401(10) 0.5271(3) 0.0201(13) Uani 1.000000 .
H19 H 0.5931(3) 0.3446(10) 0.4863(3) 0.0241(15) Uiso 1.000000 R
C18 C 0.6305(3) 0.3077(8) 0.6275(3) 0.0132(12) Uani 1.000000 .
C16 C 0.5398(3) 0.3148(9) 0.5506(3) 0.0207(14) Uani 1.000000 .
H16 H 0.5150(3) 0.3203(9) 0.5104(3) 0.0249(16) Uiso 1.000000 R
Cl1 Cl 0.72285(15) 0.9319(7) 0.49330(14) 0.0820(10) Uani 1.000000 .

loop_
_atom_site_aniso_label
_atom_site_aniso_U_11
_atom_site_aniso_U_22
_atom_site_aniso_U_33
_atom_site_aniso_U_12
_atom_site_aniso_U_13
_atom_site_aniso_U_23
Pt1 0.01545(14) 0.01411(15) 0.01659(14) -0.00013(8) 0.00854(10) -0.00111(8)
N2 0.015(3) 0.015(3) 0.016(2) -0.0011(19) 0.008(2) -0.0037(19)
N1 0.015(3) 0.013(3) 0.023(3) 0.0015(19) 0.010(2) 0.003(2)
N3 0.017(3) 0.016(3) 0.018(3) 0.0019(19) 0.013(2) -0.0008(19)
N4 0.014(2) 0.013(3) 0.018(3) -0.0002(18) 0.010(2) -0.0010(18)
C9 0.020(3) 0.008(3) 0.023(3) 0.001(2) 0.013(3) 0.001(2)
C13 0.015(3) 0.022(3) 0.019(3) 0.000(2) 0.011(3) -0.000(2)
C14 0.020(3) 0.025(4) 0.025(3) -0.000(3) 0.013(3) 0.001(3)
C7 0.024(3) 0.014(3) 0.016(3) -0.001(2) 0.007(3) -0.001(2)
C4 0.017(3) 0.017(3) 0.019(3) 0.001(2) 0.009(3) -0.001(2)
C15 0.011(3) 0.018(3) 0.028(4) 0.001(2) 0.007(3) -0.004(2)
C11 0.025(3) 0.021(3) 0.024(3) -0.002(2) 0.019(3) 0.002(2)
C8 0.018(3) 0.014(3) 0.017(3) 0.004(2) 0.009(2) 0.003(2)
C17 0.013(3) 0.017(3) 0.019(3) 0.004(2) 0.007(2) -0.000(2)
C5 0.021(3) 0.003(3) 0.025(3) -0.000(2) 0.009(3) 0.002(2)
C21 0.015(3) 0.023(3) 0.017(3) -0.002(2) 0.010(2) -0.001(2)
C10 0.021(3) 0.019(3) 0.019(3) -0.000(2) 0.013(3) -0.001(2)
C12 0.022(3) 0.012(3) 0.021(3) 0.001(2) 0.014(3) 0.003(2)
C6 0.019(3) 0.020(3) 0.021(3) -0.002(2) 0.004(3) 0.001(3)
C3 0.019(3) 0.023(3) 0.023(3) 0.004(2) 0.016(3) 0.005(2)
C20 0.024(3) 0.026(3) 0.021(3) 0.001(3) 0.013(3) 0.002(3)
C1 0.022(3) 0.014(3) 0.021(3) 0.003(2) 0.009(3) 0.001(2)
C2 0.027(4) 0.025(4) 0.022(3) 0.002(3) 0.015(3) 0.003(3)
C19 0.022(3) 0.020(3) 0.013(3) 0.003(2) 0.004(2) 0.002(2)
C18 0.019(3) 0.003(3) 0.023(3) 0.000(2) 0.014(3) -0.002(2)
C16 0.011(3) 0.016(3) 0.028(3) 0.003(2) 0.003(3) 0.001(2)
Cl1 0.083(2) 0.104(3) 0.0597(18) -0.014(2) 0.0328(17) 0.0043(18)

loop_
_atom_type_symbol
_atom_type_scat_dispersion_real
_atom_type_scat_dispersion_imag
_atom_type_scat_source
_atom_type_scat_dispersion_source
H 0.00000 0.00000 'International Tables Volume C Table 6.1.1.4 (pp. 500-502)' 'Henke, Gullikson and Davis, At. Data and Nucl. Data Tables, 1993, 54, 2'
C 0.00347 0.00161 'International Tables Volume C Table 6.1.1.4 (pp. 500-502)' 'Henke, Gullikson and Davis, At. Data and Nucl. Data Tables, 1993, 54, 2'
Cl 0.14873 0.16029 'International Tables Volume C Table 6.1.1.4 (pp. 500-502)' 'Henke, Gullikson and Davis, At. Data and Nucl. Data Tables, 1993, 54, 2'
Pt -1.63788 8.57892 'International Tables Volume C Table 6.1.1.4 (pp. 500-502)' 'Henke, Gullikson and Davis, At. Data and Nucl. Data Tables, 1993, 54, 2'
N 0.00653 0.00323 'International Tables Volume C Table 6.1.1.4 (pp. 500-502)' 'Henke, Gullikson and Davis, At. Data and Nucl. Data Tables, 1993, 54, 2'

loop_
_geom_angle_atom_site_label_1
_geom_angle_atom_site_label_2
_geom_angle_atom_site_label_3
_geom_angle
N1 Pt1 N2 80.6(2)
N3 Pt1 N2 94.1(2)
N3 Pt1 N1 173.7(2)
N4 Pt1 N2 173.2(2)
N4 Pt1 N1 104.7(2)
N4 Pt1 N3 80.7(2)
C8 N2 Pt1 114.4(4)
C10 N2 Pt1 123.2(5)
C10 N2 C8 122.4(6)
C9 N1 Pt1 112.9(4)
C1 N1 Pt1 130.9(5)
C1 N1 C9 116.2(6)
C13 N3 Pt1 115.1(4)
C12 N3 Pt1 123.3(5)
C12 N3 C13 121.5(6)
C21 N4 Pt1 130.2(4)
C18 N4 Pt1 113.2(4)
C18 N4 C21 116.5(5)
C4 C9 N1 123.9(6)
C8 C9 N1 116.5(6)
C8 C9 C4 119.6(6)
C14 C13 N3 127.0(6)
C18 C13 N3 114.2(6)
C18 C13 C14 118.8(6)
H14 C14 C13 119.6(4)
C15 C14 C13 120.8(7)
C15 C14 H14 119.6(4)
C8 C7 H7 120.2(4)
C6 C7 H7 120.2(4)
C6 C7 C8 119.6(6)
C5 C4 C9 119.9(6)
C3 C4 C9 116.7(6)
C3 C4 C5 123.3(6)
H15 C15 C14 119.3(4)
C16 C15 C14 121.3(6)
C16 C15 H15 119.3(4)
C10 C11 H11 116.5(4)
C12 C11 H11 116.5(4)
C12 C11 C10 127.0(6)
C9 C8 N2 114.9(6)
C7 C8 N2 125.7(6)
C7 C8 C9 119.5(6)
C18 C17 C19 118.8(6)
C16 C17 C19 123.3(6)
C16 C17 C18 117.9(6)
H5 C5 C4 120.3(4)
C6 C5 C4 119.4(6)
C6 C5 H5 120.3(4)
H21 C21 N4 118.0(4)
C20 C21 N4 124.0(6)
C20 C21 H21 118.0(4)
C11 C10 N2 126.6(6)
H10 C10 N2 116.7(4)
H10 C10 C11 116.7(4)
C11 C12 N3 125.5(6)
H12 C12 N3 117.3(4)
H12 C12 C11 117.3(4)
C5 C6 C7 121.8(6)
H6 C6 C7 119.1(4)
H6 C6 C5 119.1(4)
H3 C3 C4 120.9(4)
C2 C3 C4 118.2(6)
C2 C3 H3 120.9(4)
H20 C20 C21 120.4(4)
C19 C20 C21 119.2(6)
C19 C20 H20 120.4(4)
H1 C1 N1 118.0(4)
C2 C1 N1 123.9(7)
C2 C1 H1 118.0(4)
C1 C2 C3 120.9(7)
H2 C2 C3 119.5(4)
H2 C2 C1 119.5(4)
C20 C19 C17 119.2(6)
H19 C19 C17 120.4(4)
H19 C19 C20 120.4(4)
C13 C18 N4 116.7(6)
C17 C18 N4 122.1(6)
C17 C18 C13 121.1(6)
C17 C16 C15 120.1(6)
H16 C16 C15 120.0(4)
H16 C16 C17 120.0(4)

loop_
_geom_bond_atom_site_label_1
_geom_bond_atom_site_label_2
_geom_bond_distance
Pt1 N2 1.990(5)
Pt1 N1 2.049(6)
Pt1 N3 2.000(5)
Pt1 N4 2.039(5)
N2 C8 1.394(8)
N2 C10 1.344(8)
N1 C9 1.362(9)
N1 C1 1.350(9)
N3 C13 1.413(9)
N3 C12 1.345(8)
N4 C21 1.342(8)
N4 C18 1.392(8)
C9 C4 1.416(9)
C9 C8 1.420(9)
C13 C14 1.374(9)
C13 C18 1.411(9)
C14 H14 0.9500
C14 C15 1.401(10)
C7 H7 0.9500
C7 C8 1.398(9)
C7 C6 1.418(9)
C4 C5 1.422(9)
C4 C3 1.433(9)
C15 H15 0.9500
C15 C16 1.357(10)
C11 H11 0.9500
C11 C10 1.372(9)
C11 C12 1.396(10)
C17 C19 1.405(9)
C17 C18 1.411(9)
C17 C16 1.430(9)
C5 H5 0.9500
C5 C6 1.361(10)
C21 H21 0.9500
C21 C20 1.407(9)
C10 H10 0.9500
C12 H12 0.9500
C6 H6 0.9500
C3 H3 0.9500
C3 C2 1.364(10)
C20 H20 0.9500
C20 C19 1.370(9)
C1 H1 0.9500
C1 C2 1.367(10)
C2 H2 0.9500
C19 H19 0.9500
C16 H16 0.9500

loop_
_smtbx_masks_void_nr
_smtbx_masks_void_average_x
_smtbx_masks_void_average_y
_smtbx_masks_void_average_z
_smtbx_masks_void_volume
_smtbx_masks_void_count_electrons
1 0.000 -0.905 0.250 309.0 133.2
2 0.000 -0.457 0.750 309.0 133.5
3 0.500 -0.026 0.250 309.0 133.2
4 0.500 -0.726 0.750 309.0 133.5
